data_7243249
loop_
_publ_author_name
'Pacholak, P.'
'Krajewska, J.'
'Wi\'nska, P.'
'Dunikowska, J.'
'Gogowska, U.'
'Mierzejewska, J.'
'Durka, K.'
'Wo\'zniak, K.'
'Laudy, A. E.'
'Luli\'nski, S.'

_publ_section_title
;
 Development of structurally extended benzosiloxaboroles -- synthesis and
 in vitro biological evaluation
;
_journal_issue 41
_journal_name_full 'RSC Advances'
_journal_page_first 25104
_journal_page_last 25121
_journal_paper_doi 10.1039/D1RA04127D
_journal_volume 11
_journal_year 2021
_chemical_formula_moiety 'C14 H24 B Cl O3 Si2'
_chemical_formula_sum 'C14 H24 B Cl O3 Si2'
_chemical_formula_weight 342.77
_chemical_name_systematic
;
 6-(tert-butyldimethylsilyloxy)-7-chloro-1,1-dimethyl-3-hydroxybenzo-1,2,3-siloxaborole 
;
_space_group_crystal_system monoclinic
_space_group_IT_number 14
_space_group_name_Hall '-P 2yn'
_space_group_name_H-M_alt 'P 1 21/n 1'
_atom_sites_solution_hydrogens mixed
_audit_creation_method SHELXL-2013
_audit_update_record
;
2021-03-05 deposited with the CCDC.	2021-07-09 downloaded from the CCDC.
;
_cell_angle_alpha 90
_cell_angle_beta 96.315(6)
_cell_angle_gamma 90
_cell_formula_units_Z 4
_cell_length_a 7.7496(3)
_cell_length_b 21.2931(4)
_cell_length_c 11.3262(6)
_cell_measurement_reflns_used 6877
_cell_measurement_temperature 100(2)
_cell_measurement_theta_max 71.1880
_cell_measurement_theta_min 4.1360
_cell_volume 1857.63(13)
_computing_cell_refinement
;
CrysAlisPro, Agilent Technologies,
Version 1.171.37.33 (release 27-03-2014 CrysAlis171 .NET)
(compiled Mar 27 2014,17:12:48)
;
_computing_data_collection
;
CrysAlisPro, Agilent Technologies,
Version 1.171.37.33 (release 27-03-2014 CrysAlis171 .NET)
(compiled Mar 27 2014,17:12:48)
;
_computing_data_reduction
;
CrysAlisPro, Agilent Technologies,
Version 1.171.37.33 (release 27-03-2014 CrysAlis171 .NET)
(compiled Mar 27 2014,17:12:48)
;
_computing_structure_refinement 'SHELXL-2013 (Sheldrick, 2013)'
_diffrn_ambient_environment N~2~
_diffrn_ambient_temperature 100(2)
_diffrn_detector 'CCD plate'
_diffrn_detector_area_resol_mean 5.2195
_diffrn_detector_type Atlas
_diffrn_measured_fraction_theta_full 0.999
_diffrn_measured_fraction_theta_max 0.989
_diffrn_measurement_device 'four-circle diffractometer'
_diffrn_measurement_device_type 'SuperNova, Dual, Cu at zero, Atlas'
_diffrn_radiation_monochromator mirror
_diffrn_radiation_probe x-ray
_diffrn_radiation_type 'Cu K\a'
_diffrn_radiation_wavelength 1.54184
_diffrn_reflns_av_R_equivalents 0.0341
_diffrn_reflns_av_unetI/netI 0.0300
_diffrn_reflns_Laue_measured_fraction_full 0.999
_diffrn_reflns_Laue_measured_fraction_max 0.989
_diffrn_reflns_limit_h_max 9
_diffrn_reflns_limit_h_min -8
_diffrn_reflns_limit_k_max 25
_diffrn_reflns_limit_k_min -26
_diffrn_reflns_limit_l_max 13
_diffrn_reflns_limit_l_min -13
_diffrn_reflns_number 14025
_diffrn_reflns_point_group_measured_fraction_full 0.999
_diffrn_reflns_point_group_measured_fraction_max 0.989
_diffrn_reflns_theta_full 67.679
_diffrn_reflns_theta_max 71.395
_diffrn_reflns_theta_min 4.152
_diffrn_source 'sealed X-ray tube'
_diffrn_source_type 'SuperNova (Cu) X-ray Source'
_exptl_absorpt_coefficient_mu 3.102
_exptl_absorpt_correction_T_max 0.990
_exptl_absorpt_correction_T_min 0.986
_exptl_absorpt_correction_type gaussian
_exptl_absorpt_process_details
;
CrysAlisPro, Agilent Technologies,
Version 1.171.37.33 (release 27-03-2014 CrysAlis171 .NET)
(compiled Mar 27 2014,17:12:48)
Numerical absorption correction based on gaussian integration over
			a multifaceted crystal model
Empirical absorption correction using spherical harmonics,
 implemented in SCALE3 ABSPACK scaling algorithm.
;
_exptl_crystal_colour colorless
_exptl_crystal_density_diffrn 1.226
_exptl_crystal_description block
_exptl_crystal_F_000 728
_exptl_crystal_size_max 0.1050
_exptl_crystal_size_mid 0.0775
_exptl_crystal_size_min 0.0719
_refine_diff_density_max 0.411
_refine_diff_density_min -0.223
_refine_diff_density_rms 0.055
_refine_ls_extinction_method none
_refine_ls_goodness_of_fit_ref 1.056
_refine_ls_hydrogen_treatment mixed
_refine_ls_matrix_type full
_refine_ls_number_parameters 193
_refine_ls_number_reflns 3571
_refine_ls_number_restraints 1
_refine_ls_restrained_S_all 1.056
_refine_ls_R_factor_all 0.0418
_refine_ls_R_factor_gt 0.0322
_refine_ls_shift/su_max 0.000
_refine_ls_shift/su_mean 0.000
_refine_ls_structure_factor_coef Fsqd
_refine_ls_weighting_details 'w=1/[\s^2^(Fo^2^)+(0.0394P)^2^+0.9561P] where P=(Fo^2^+2Fc^2^)/3'
_refine_ls_weighting_scheme calc
_refine_ls_wR_factor_gt 0.0794
_refine_ls_wR_factor_ref 0.0853
_reflns_Friedel_coverage 0.000
_reflns_number_gt 3013
_reflns_number_total 3571
_reflns_threshold_expression 'I > 2\s(I)'
_cod_data_source_file d1ra04127d2.cif
_cod_data_source_block 2
_cod_original_sg_symbol_H-M 'P 21/n'
_cod_database_code 7243249
_shelx_space_group_comment
;
The symmetry employed for this shelxl refinement is uniquely defined
by the following loop, which should always be used as a source of
symmetry information in preference to the above space-group names.
They are only intended as comments.
;
_shelxl_version_number 2013-4

loop_
_space_group_symop_operation_xyz
'x, y, z'
'-x+1/2, y+1/2, -z+1/2'
'-x, -y, -z'
'x-1/2, -y-1/2, z-1/2'

loop_
_atom_site_label
_atom_site_type_symbol
_atom_site_fract_x
_atom_site_fract_y
_atom_site_fract_z
_atom_site_U_iso_or_equiv
_atom_site_adp_type
_atom_site_occupancy
_atom_site_site_symmetry_order
_atom_site_calc_flag
_atom_site_refinement_flags_posn
_atom_site_refinement_flags_adp
_atom_site_refinement_flags_occupancy
_atom_site_disorder_assembly
_atom_site_disorder_group
Cl1 Cl 0.16952(6) 0.08425(2) 0.00035(4) 0.02096(12) Uani 1 1 d . . . . .
Si2 Si 0.50574(7) 0.19098(2) 0.18777(4) 0.01658(12) Uani 1 1 d . . . . .
Si1 Si 0.23316(6) 0.03714(2) -0.29015(4) 0.01549(12) Uani 1 1 d . . . . .
O3 O 0.50163(17) 0.11549(6) 0.14478(10) 0.0181(3) Uani 1 1 d . . . . .
O2 O 0.69402(18) 0.02139(7) -0.38808(11) 0.0234(3) Uani 1 1 d D . . . .
O1 O 0.38397(17) 0.02156(6) -0.38245(11) 0.0187(3) Uani 1 1 d . . . . .
C4 C 0.5209(2) 0.09612(8) 0.03156(15) 0.0169(4) Uani 1 1 d . . . . .
C2 C 0.3945(2) 0.05895(8) -0.16136(15) 0.0163(4) Uani 1 1 d . . . . .
C3 C 0.3765(2) 0.07917(8) -0.04661(15) 0.0159(4) Uani 1 1 d . . . . .
B1 B 0.5542(3) 0.03136(9) -0.33056(18) 0.0175(4) Uani 1 1 d . . . . .
C1 C 0.5613(2) 0.05472(8) -0.19862(15) 0.0169(4) Uani 1 1 d . . . . .
C13 C 0.3768(3) 0.26031(10) 0.3677(2) 0.0366(5) Uani 1 1 d . . . . .
H13A H 0.4920 0.2798 0.3793 0.055 Uiso 1 1 calc R U . . .
H13B H 0.3250 0.2609 0.4428 0.055 Uiso 1 1 calc R U . . .
H13C H 0.3026 0.2838 0.3074 0.055 Uiso 1 1 calc R U . . .
C8 C 0.1027(3) -0.03414(9) -0.27505(16) 0.0217(4) Uani 1 1 d . . . . .
H8A H 0.1792 -0.0688 -0.2464 0.033 Uiso 1 1 calc R U . . .
H8B H 0.0410 -0.0452 -0.3525 0.033 Uiso 1 1 calc R U . . .
H8C H 0.0184 -0.0263 -0.2183 0.033 Uiso 1 1 calc R U . . .
C10 C 0.3939(3) 0.19182(9) 0.32627(16) 0.0224(4) Uani 1 1 d . . . . .
C12 C 0.4988(3) 0.15405(10) 0.42496(17) 0.0295(5) Uani 1 1 d . . . . .
H12A H 0.6164 0.1713 0.4395 0.044 Uiso 1 1 calc R U . . .
H12B H 0.5050 0.1100 0.4005 0.044 Uiso 1 1 calc R U . . .
H12C H 0.4420 0.1566 0.4979 0.044 Uiso 1 1 calc R U . . .
C6 C 0.7062(2) 0.07135(9) -0.12057(16) 0.0192(4) Uani 1 1 d . . . . .
H6 H 0.8192 0.0686 -0.1453 0.023 Uiso 1 1 calc R U . . .
C5 C 0.6850(2) 0.09196(9) -0.00676(15) 0.0187(4) Uani 1 1 d . . . . .
H5 H 0.7840 0.1034 0.0458 0.022 Uiso 1 1 calc R U . . .
C9 C 0.7350(3) 0.21745(9) 0.21984(17) 0.0237(4) Uani 1 1 d . . . . .
H9A H 0.7908 0.2172 0.1463 0.036 Uiso 1 1 calc R U . . .
H9B H 0.7974 0.1890 0.2777 0.036 Uiso 1 1 calc R U . . .
H9C H 0.7376 0.2601 0.2524 0.036 Uiso 1 1 calc R U . . .
C11 C 0.3914(3) 0.23813(9) 0.06508(18) 0.0270(4) Uani 1 1 d . . . . .
H11A H 0.4577 0.2370 -0.0038 0.040 Uiso 1 1 calc R U . . .
H11B H 0.3808 0.2817 0.0913 0.040 Uiso 1 1 calc R U . . .
H11C H 0.2755 0.2206 0.0430 0.040 Uiso 1 1 calc R U . . .
C7 C 0.0977(3) 0.10402(9) -0.34922(17) 0.0225(4) Uani 1 1 d . . . . .
H7A H 0.1715 0.1409 -0.3560 0.034 Uiso 1 1 calc R U . . .
H7B H 0.0106 0.1134 -0.2952 0.034 Uiso 1 1 calc R U . . .
H7C H 0.0394 0.0932 -0.4277 0.034 Uiso 1 1 calc R U . . .
C14 C 0.2119(3) 0.16271(12) 0.3020(2) 0.0374(6) Uani 1 1 d . . . . .
H14A H 0.2220 0.1190 0.2767 0.056 Uiso 1 1 calc R U . . .
H14B H 0.1435 0.1865 0.2393 0.056 Uiso 1 1 calc R U . . .
H14C H 0.1540 0.1641 0.3747 0.056 Uiso 1 1 calc R U . . .
H2 H 0.667(4) 0.0101(14) -0.4565(17) 0.056 Uiso 1 1 d D U . . .

loop_
_atom_site_aniso_label
_atom_site_aniso_U_11
_atom_site_aniso_U_22
_atom_site_aniso_U_33
_atom_site_aniso_U_23
_atom_site_aniso_U_13
_atom_site_aniso_U_12
Cl1 0.0156(2) 0.0286(2) 0.0191(2) -0.00493(17) 0.00391(16) -0.00119(17)
Si2 0.0171(3) 0.0176(2) 0.0146(2) -0.00109(17) -0.00017(18) -0.00062(19)
Si1 0.0144(2) 0.0175(2) 0.0143(2) -0.00170(17) 0.00051(18) -0.00039(19)
O3 0.0220(7) 0.0195(6) 0.0127(6) -0.0015(5) 0.0020(5) 0.0008(5)
O2 0.0182(7) 0.0354(8) 0.0164(6) -0.0070(6) 0.0015(5) -0.0001(6)
O1 0.0166(7) 0.0241(6) 0.0152(6) -0.0041(5) 0.0019(5) -0.0008(5)
C4 0.0209(10) 0.0158(8) 0.0138(8) -0.0006(6) 0.0009(7) 0.0000(7)
C2 0.0170(9) 0.0160(8) 0.0159(8) -0.0003(6) 0.0012(7) -0.0011(7)
C3 0.0143(9) 0.0163(8) 0.0177(8) -0.0009(7) 0.0041(7) 0.0003(7)
B1 0.0178(11) 0.0185(9) 0.0162(9) -0.0014(7) 0.0009(8) -0.0010(8)
C1 0.0177(9) 0.0185(8) 0.0145(8) -0.0011(6) 0.0018(7) -0.0002(7)
C13 0.0492(15) 0.0304(11) 0.0320(11) -0.0116(9) 0.0127(11) 0.0052(11)
C8 0.0215(10) 0.0213(9) 0.0218(9) -0.0005(7) 0.0001(8) -0.0027(8)
C10 0.0227(10) 0.0243(10) 0.0208(9) -0.0062(7) 0.0049(8) -0.0011(8)
C12 0.0387(13) 0.0315(11) 0.0192(9) 0.0026(8) 0.0065(9) -0.0059(10)
C6 0.0154(9) 0.0239(9) 0.0183(8) -0.0013(7) 0.0020(7) 0.0003(7)
C5 0.0167(9) 0.0214(9) 0.0173(8) -0.0021(7) -0.0011(7) -0.0016(7)
C9 0.0221(10) 0.0250(10) 0.0238(9) -0.0008(8) 0.0016(8) -0.0043(8)
C11 0.0300(12) 0.0213(9) 0.0274(10) 0.0007(8) -0.0066(9) 0.0004(8)
C7 0.0222(10) 0.0232(9) 0.0218(9) 0.0005(7) 0.0014(8) 0.0019(8)
C14 0.0263(12) 0.0548(15) 0.0329(11) -0.0116(10) 0.0115(10) -0.0096(11)

loop_
_atom_type_symbol
_atom_type_description
_atom_type_scat_dispersion_real
_atom_type_scat_dispersion_imag
_atom_type_scat_source
C C 0.0181 0.0091 'International Tables Vol C Tables 4.2.6.8 and 6.1.1.4'
H H 0.0000 0.0000 'International Tables Vol C Tables 4.2.6.8 and 6.1.1.4'
O O 0.0492 0.0322 'International Tables Vol C Tables 4.2.6.8 and 6.1.1.4'
B B 0.0090 0.0039 'International Tables Vol C Tables 4.2.6.8 and 6.1.1.4'
Si Si 0.2541 0.3302 'International Tables Vol C Tables 4.2.6.8 and 6.1.1.4'
Cl Cl 0.3639 0.7018 'International Tables Vol C Tables 4.2.6.8 and 6.1.1.4'

loop_
_exptl_crystal_face_index_h
_exptl_crystal_face_index_k
_exptl_crystal_face_index_l
_exptl_crystal_face_perp_dist
_exptl_oxdiff_crystal_face_indexfrac_h
_exptl_oxdiff_crystal_face_indexfrac_k
_exptl_oxdiff_crystal_face_indexfrac_l
_exptl_oxdiff_crystal_face_x
_exptl_oxdiff_crystal_face_y
_exptl_oxdiff_crystal_face_z
0 8 -6 0.0531 0.0039 8.0080 -6.0002 0.9763 -0.1427 0.1897
5 3 -6 0.0370 5.0053 3.0291 -5.9851 -0.0118 0.2105 0.9970
1 -8 -7 0.0363 1.0138 -7.9878 -7.0150 0.1320 -0.9524 0.2972
-1 13 0 0.0405 -1.0068 12.9967 0.0101 0.7923 0.5587 -0.0986
2 5 4 0.0301 1.9912 5.0041 4.0196 -0.4349 0.8832 0.2611
-1 -8 -5 0.0345 -0.9885 -7.9988 -5.0203 0.2348 -1.0112 -0.0854
5 3 -5 0.0342 5.0039 3.0278 -4.9836 -0.1084 0.3043 0.9723
4 7 -1 0.0348 3.9965 7.0190 -0.9774 -0.1487 0.7658 0.7281
-3 5 9 0.0441 -3.0143 4.9765 9.0065 -0.1778 0.7363 -0.6956
-1 -12 -2 0.0322 -0.9904 -12.0028 -2.0202 -0.2534 -0.9398 -0.1803
-5 -1 6 0.0329 -5.0064 -1.0289 5.9872 0.1109 -0.1057 -0.9865
2 -12 1 0.0318 2.0046 -11.9936 0.9966 -0.9874 -0.2894 0.2459

loop_
_geom_angle_atom_site_label_1
_geom_angle_atom_site_label_2
_geom_angle_atom_site_label_3
_geom_angle
_geom_angle_site_symmetry_1
_geom_angle_site_symmetry_3
_geom_angle_publ_flag
O3 Si2 C11 107.95(8) . . ?
O3 Si2 C9 109.50(8) . . ?
C11 Si2 C9 110.40(9) . . ?
O3 Si2 C10 104.85(8) . . ?
C11 Si2 C10 113.24(10) . . ?
C9 Si2 C10 110.68(9) . . ?
O1 Si1 C8 108.71(8) . . ?
O1 Si1 C7 109.38(8) . . ?
C8 Si1 C7 111.87(9) . . ?
O1 Si1 C2 94.76(7) . . ?
C8 Si1 C2 117.28(8) . . ?
C7 Si1 C2 113.23(8) . . ?
C4 O3 Si2 123.98(11) . . ?
B1 O2 H2 112(2) . . ?
B1 O1 Si1 113.34(12) . . ?
O3 C4 C5 120.55(16) . . ?
O3 C4 C3 120.61(17) . . ?
C5 C4 C3 118.83(16) . . ?
C3 C2 C1 119.35(16) . . ?
C3 C2 Si1 132.69(15) . . ?
C1 C2 Si1 107.91(12) . . ?
C2 C3 C4 121.14(17) . . ?
C2 C3 Cl1 119.56(14) . . ?
C4 C3 Cl1 119.31(14) . . ?
O2 B1 O1 123.16(16) . . ?
O2 B1 C1 124.51(17) . . ?
O1 B1 C1 112.33(17) . . ?
C6 C1 C2 119.73(16) . . ?
C6 C1 B1 128.65(17) . . ?
C2 C1 B1 111.62(16) . . ?
C10 C13 H13A 109.5 . . ?
C10 C13 H13B 109.5 . . ?
H13A C13 H13B 109.5 . . ?
C10 C13 H13C 109.5 . . ?
H13A C13 H13C 109.5 . . ?
H13B C13 H13C 109.5 . . ?
Si1 C8 H8A 109.5 . . ?
Si1 C8 H8B 109.5 . . ?
H8A C8 H8B 109.5 . . ?
Si1 C8 H8C 109.5 . . ?
H8A C8 H8C 109.5 . . ?
H8B C8 H8C 109.5 . . ?
C12 C10 C14 108.70(18) . . ?
C12 C10 C13 109.27(17) . . ?
C14 C10 C13 109.13(19) . . ?
C12 C10 Si2 110.36(14) . . ?
C14 C10 Si2 110.27(13) . . ?
C13 C10 Si2 109.09(14) . . ?
C10 C12 H12A 109.5 . . ?
C10 C12 H12B 109.5 . . ?
H12A C12 H12B 109.5 . . ?
C10 C12 H12C 109.5 . . ?
H12A C12 H12C 109.5 . . ?
H12B C12 H12C 109.5 . . ?
C5 C6 C1 119.89(18) . . ?
C5 C6 H6 120.1 . . ?
C1 C6 H6 120.1 . . ?
C6 C5 C4 121.05(17) . . ?
C6 C5 H5 119.5 . . ?
C4 C5 H5 119.5 . . ?
Si2 C9 H9A 109.5 . . ?
Si2 C9 H9B 109.5 . . ?
H9A C9 H9B 109.5 . . ?
Si2 C9 H9C 109.5 . . ?
H9A C9 H9C 109.5 . . ?
H9B C9 H9C 109.5 . . ?
Si2 C11 H11A 109.5 . . ?
Si2 C11 H11B 109.5 . . ?
H11A C11 H11B 109.5 . . ?
Si2 C11 H11C 109.5 . . ?
H11A C11 H11C 109.5 . . ?
H11B C11 H11C 109.5 . . ?
Si1 C7 H7A 109.5 . . ?
Si1 C7 H7B 109.5 . . ?
H7A C7 H7B 109.5 . . ?
Si1 C7 H7C 109.5 . . ?
H7A C7 H7C 109.5 . . ?
H7B C7 H7C 109.5 . . ?
C10 C14 H14A 109.5 . . ?
C10 C14 H14B 109.5 . . ?
H14A C14 H14B 109.5 . . ?
C10 C14 H14C 109.5 . . ?
H14A C14 H14C 109.5 . . ?
H14B C14 H14C 109.5 . . ?

loop_
_geom_bond_atom_site_label_1
_geom_bond_atom_site_label_2
_geom_bond_distance
_geom_bond_site_symmetry_2
_geom_bond_publ_flag
Cl1 C3 1.7477(19) . ?
Si2 O3 1.6788(13) . ?
Si2 C11 1.858(2) . ?
Si2 C9 1.861(2) . ?
Si2 C10 1.874(2) . ?
Si1 O1 1.6846(13) . ?
Si1 C8 1.8421(19) . ?
Si1 C7 1.8500(19) . ?
Si1 C2 1.8721(18) . ?
O3 C4 1.371(2) . ?
O2 B1 1.342(3) . ?
O2 H2 0.816(17) . ?
O1 B1 1.399(2) . ?
C4 C5 1.391(3) . ?
C4 C3 1.396(3) . ?
C2 C3 1.391(2) . ?
C2 C1 1.406(3) . ?
B1 C1 1.570(2) . ?
C1 C6 1.396(3) . ?
C13 C10 1.542(3) . ?
C13 H13A 0.9800 . ?
C13 H13B 0.9800 . ?
C13 H13C 0.9800 . ?
C8 H8A 0.9800 . ?
C8 H8B 0.9800 . ?
C8 H8C 0.9800 . ?
C10 C12 1.535(3) . ?
C10 C14 1.538(3) . ?
C12 H12A 0.9800 . ?
C12 H12B 0.9800 . ?
C12 H12C 0.9800 . ?
C6 C5 1.389(2) . ?
C6 H6 0.9500 . ?
C5 H5 0.9500 . ?
C9 H9A 0.9800 . ?
C9 H9B 0.9800 . ?
C9 H9C 0.9800 . ?
C11 H11A 0.9800 . ?
C11 H11B 0.9800 . ?
C11 H11C 0.9800 . ?
C7 H7A 0.9800 . ?
C7 H7B 0.9800 . ?
C7 H7C 0.9800 . ?
C14 H14A 0.9800 . ?
C14 H14B 0.9800 . ?
C14 H14C 0.9800 . ?
